data_7021054
loop_
_publ_author_name
'Borguet, Yannick'
'Zaragoza, Guillermo'
'Demonceau, Albert'
'Delaude, Lionel'

_publ_section_title
;
 Assessing the ligand properties of 1,3-dimesitylbenzimidazol-2-ylidene in
 ruthenium-catalyzed olefin metathesis.
;
_journal_issue 20
_journal_name_full 'Dalton transactions (Cambridge, England : 2003)'
_journal_page_first 7287
_journal_page_last 7296
_journal_paper_doi 10.1039/c2dt31520c
_journal_volume 42
_journal_year 2013
_chemical_compound_source 'synthesis as described'
_chemical_formula_moiety 'C33 H38 Cl1 N2 Rh1'
_chemical_formula_sum 'C33 H38 Cl N2 Rh'
_chemical_formula_weight 601.01
_chemical_name_systematic
;
?
;
_space_group_IT_number 14
_symmetry_cell_setting monoclinic
_symmetry_Int_Tables_number 14
_symmetry_space_group_name_Hall '-P 2yn'
_symmetry_space_group_name_H-M 'P 1 21/n 1'
_atom_sites_solution_hydrogens geom
_atom_sites_solution_primary direct
_atom_sites_solution_secondary difmap
_audit_conform_dict_location ftp://ftp.iucr.org/pub/cif_core.dic
_audit_conform_dict_name cif_core.dic
_audit_conform_dict_version 2.4
_audit_creation_date 2012-07-02T13:34:38-00:00
_audit_creation_method 'WinGX routine CIF_UPDATE'
_cell_angle_alpha 90
_cell_angle_beta 99.374(3)
_cell_angle_gamma 90
_cell_formula_units_Z 4
_cell_length_a 13.077(3)
_cell_length_b 11.325(3)
_cell_length_c 19.269(4)
_cell_measurement_reflns_used 1853
_cell_measurement_temperature 100(2)
_cell_measurement_theta_max 26.41
_cell_measurement_theta_min 2.39
_cell_measurement_wavelength 0.71073
_cell_volume 2815.6(11)
_computing_cell_refinement 'APPEX2 (BRUKER AXS, 2005)'
_computing_data_collection 'BRUKER Smart'
_computing_data_reduction 'APPEX2 (BRUKER AXS, 2005)'
_computing_molecular_graphics 'Ortep-3 for Windows (Farrugia, 1997)'
_computing_publication_material 'WinGX publication routines (Farrugia, 1999)'
_computing_structure_refinement 'SHELXL-97 (Sheldrick, 2008)'
_computing_structure_solution 'SIR2004 (Giacovazzo et al, 2004)'
_diffrn_ambient_temperature 100(2)
_diffrn_measured_fraction_theta_full 0.999
_diffrn_measured_fraction_theta_max 0.999
_diffrn_measurement_device_type 'Smart-CCD-1000 BRUKER'
_diffrn_measurement_method 'omega scans'
_diffrn_radiation_monochromator graphite
_diffrn_radiation_probe x-ray
_diffrn_radiation_source 'fine-focus sealed tube'
_diffrn_radiation_type MoK\a
_diffrn_radiation_wavelength 0.7107
_diffrn_reflns_av_R_equivalents 0.0497
_diffrn_reflns_av_unetI/netI 0.0417
_diffrn_reflns_limit_h_max 15
_diffrn_reflns_limit_h_min -16
_diffrn_reflns_limit_k_max 13
_diffrn_reflns_limit_k_min 0
_diffrn_reflns_limit_l_max 23
_diffrn_reflns_limit_l_min 0
_diffrn_reflns_number 23108
_diffrn_reflns_theta_full 26.02
_diffrn_reflns_theta_max 26.02
_diffrn_reflns_theta_min 1.76
_exptl_absorpt_coefficient_mu 0.726
_exptl_absorpt_correction_T_max 0.8904
_exptl_absorpt_correction_T_min 0.7370
_exptl_absorpt_correction_type multi-scan
_exptl_absorpt_process_details 'BRUKER SADABS'
_exptl_crystal_colour colourless
_exptl_crystal_density_diffrn 1.418
_exptl_crystal_density_method 'not measured'
_exptl_crystal_description prism
_exptl_crystal_F_000 1248
_exptl_crystal_size_max 0.33
_exptl_crystal_size_mid 0.14
_exptl_crystal_size_min 0.1
_refine_diff_density_max 1.094
_refine_diff_density_min -0.573
_refine_diff_density_rms 0.089
_refine_ls_extinction_method none
_refine_ls_goodness_of_fit_ref 1.053
_refine_ls_hydrogen_treatment constr
_refine_ls_matrix_type full
_refine_ls_number_parameters 359
_refine_ls_number_reflns 5540
_refine_ls_number_restraints 0
_refine_ls_restrained_S_all 1.053
_refine_ls_R_factor_all 0.0492
_refine_ls_R_factor_gt 0.0345
_refine_ls_shift/su_max 0
_refine_ls_shift/su_mean 0
_refine_ls_structure_factor_coef Fsqd
_refine_ls_weighting_details 'calc w=1/[\s^2^(Fo^2^)+(0.0269P)^2^+4.8193P] where P=(Fo^2^+2Fc^2^)/3'
_refine_ls_weighting_scheme calc
_refine_ls_wR_factor_gt 0.0756
_refine_ls_wR_factor_ref 0.0822
_reflns_number_gt 4470
_reflns_number_total 5540
_reflns_threshold_expression >2\s(I)
_cod_data_source_file c2dt31520c.txt
_cod_data_source_block RhCl(COD)(BMes)
_cod_depositor_comments
;
The following automatic conversions were performed:
'_diffrn_radiation_monochromador' tag replaced with
'_diffrn_radiation_monochromator'.

Automatic conversion script
Id: cif_correct_tags 1440 2010-10-19 06:21:57Z saulius 
;
_cod_original_cell_volume 2815.5(11)
_cod_database_code 7021054

loop_
_symmetry_equiv_pos_as_xyz
'x, y, z'
'-x+1/2, y+1/2, -z+1/2'
'-x, -y, -z'
'x-1/2, -y-1/2, z-1/2'

loop_
_atom_site_label
_atom_site_type_symbol
_atom_site_fract_x
_atom_site_fract_y
_atom_site_fract_z
_atom_site_U_iso_or_equiv
_atom_site_adp_type
_atom_site_occupancy
_atom_site_symmetry_multiplicity
_atom_site_calc_flag
_atom_site_refinement_flags
_atom_site_disorder_assembly
_atom_site_disorder_group
C1 C -0.0333(2) 0.2308(2) 0.29906(15) 0.0138(6) Uani 1 1 d . . .
C2 C -0.2093(2) 0.2475(2) 0.29022(15) 0.0150(6) Uani 1 1 d . . .
C3 C -0.1861(2) 0.2491(3) 0.22263(15) 0.0142(6) Uani 1 1 d . . .
C4 C -0.1109(2) 0.2519(3) 0.41026(15) 0.0151(6) Uani 1 1 d . . .
C5 C -0.1166(2) 0.3669(3) 0.43479(15) 0.0165(6) Uani 1 1 d . . .
C6 C -0.1230(2) 0.3822(3) 0.50598(15) 0.0184(6) Uani 1 1 d . . .
H6 H -0.1269 0.4599 0.524 0.022 Uiso 1 1 calc R . .
C7 C -0.1239(2) 0.2862(3) 0.55086(15) 0.0180(6) Uani 1 1 d . . .
C8 C -0.1167(2) 0.1734(3) 0.52426(15) 0.0173(6) Uani 1 1 d . . .
H8 H -0.1152 0.1078 0.5551 0.021 Uiso 1 1 calc R . .
C9 C -0.1117(2) 0.1532(3) 0.45330(15) 0.0171(6) Uani 1 1 d . . .
C10 C -0.1183(3) 0.4731(3) 0.38740(16) 0.0207(7) Uani 1 1 d . . .
H10A H -0.0623 0.4666 0.3595 0.031 Uiso 1 1 calc R . .
H10B H -0.1087 0.545 0.4161 0.031 Uiso 1 1 calc R . .
H10C H -0.1851 0.4768 0.3559 0.031 Uiso 1 1 calc R . .
C11 C -0.1382(3) 0.3053(3) 0.62613(16) 0.0245(7) Uani 1 1 d . . .
H11A H -0.2082 0.3353 0.6273 0.037 Uiso 1 1 calc R . .
H11B H -0.087 0.3626 0.6484 0.037 Uiso 1 1 calc R . .
H11C H -0.1287 0.2302 0.6517 0.037 Uiso 1 1 calc R . .
C12 C -0.1126(3) 0.0306(3) 0.42427(17) 0.0231(7) Uani 1 1 d . . .
H12A H -0.1794 0.0156 0.3943 0.035 Uiso 1 1 calc R . .
H12B H -0.1024 -0.0263 0.4631 0.035 Uiso 1 1 calc R . .
H12C H -0.0567 0.0222 0.3964 0.035 Uiso 1 1 calc R . .
C13 C -0.0267(2) 0.2490(3) 0.16935(15) 0.0158(6) Uani 1 1 d . . .
C14 C 0.0027(2) 0.3617(3) 0.15073(15) 0.0186(6) Uani 1 1 d . . .
C15 C 0.0482(2) 0.3731(3) 0.09078(16) 0.0230(7) Uani 1 1 d . . .
H15 H 0.0699 0.4489 0.078 0.028 Uiso 1 1 calc R . .
C16 C 0.0628(2) 0.2764(3) 0.04914(16) 0.0248(8) Uani 1 1 d . . .
C17 C 0.0290(2) 0.1674(3) 0.06791(16) 0.0235(7) Uani 1 1 d . . .
H17 H 0.0384 0.101 0.0395 0.028 Uiso 1 1 calc R . .
C18 C -0.0185(2) 0.1507(3) 0.12701(16) 0.0194(7) Uani 1 1 d . . .
C19 C -0.0206(3) 0.4709(3) 0.19012(17) 0.0275(8) Uani 1 1 d . . .
H19A H 0.0321 0.5312 0.1865 0.041 Uiso 1 1 calc R . .
H19B H -0.02 0.4512 0.2397 0.041 Uiso 1 1 calc R . .
H19C H -0.0891 0.5014 0.1697 0.041 Uiso 1 1 calc R . .
C20 C 0.1075(3) 0.2916(4) -0.01767(17) 0.0354(9) Uani 1 1 d . . .
H20A H 0.1583 0.229 -0.0209 0.053 Uiso 1 1 calc R . .
H20B H 0.1416 0.3687 -0.0173 0.053 Uiso 1 1 calc R . .
H20C H 0.0518 0.2868 -0.0583 0.053 Uiso 1 1 calc R . .
C21 C -0.0641(3) 0.0328(3) 0.14041(17) 0.0243(7) Uani 1 1 d . . .
H21A H -0.0788 0.0303 0.1887 0.036 Uiso 1 1 calc R . .
H21B H -0.0147 -0.0298 0.134 0.036 Uiso 1 1 calc R . .
H21C H -0.1285 0.0209 0.1073 0.036 Uiso 1 1 calc R . .
C22 C 0.1416(3) 0.3317(3) 0.40769(17) 0.0224(7) Uani 1 1 d . . .
H22 H 0.0746 0.3687 0.4147 0.027 Uiso 1 1 calc R A 1
C23 C 0.1705(3) 0.3681(3) 0.34514(19) 0.0278(8) Uani 1 1 d . C .
H23 H 0.126 0.4291 0.3174 0.033 Uiso 1 1 calc R B 1
C24 C 0.2916(6) 0.3773(6) 0.3457(5) 0.0259(18) Uani 0.647(16) 1 d P C 1
H24A H 0.3056 0.4445 0.3158 0.031 Uiso 0.647(16) 1 calc PR C 1
H24B H 0.3266 0.3935 0.3943 0.031 Uiso 0.647(16) 1 calc PR C 1
C24B C 0.2580(10) 0.3863(10) 0.3074(10) 0.031(4) Uani 0.353(16) 1 d P C 2
H24C H 0.2964 0.4586 0.3248 0.037 Uiso 0.353(16) 1 calc PR C 2
H24D H 0.2325 0.3959 0.2564 0.037 Uiso 0.353(16) 1 calc PR C 2
C25 C 0.3342(3) 0.2715(4) 0.3207(2) 0.0363(9) Uani 1 1 d . . .
H25A H 0.4082 0.2662 0.3422 0.044 Uiso 1 1 calc R C 1
H25B H 0.3311 0.2783 0.2692 0.044 Uiso 1 1 calc R C 1
C26 C 0.2813(2) 0.1590(3) 0.33591(17) 0.0245(7) Uani 1 1 d . C .
H26 H 0.2955 0.091 0.3057 0.029 Uiso 1 1 calc R . .
C27 C 0.2600(2) 0.1264(3) 0.40054(16) 0.0210(7) Uani 1 1 d . . .
H27 H 0.261 0.0392 0.4086 0.025 Uiso 1 1 calc R C .
C28 C 0.2857(3) 0.1983(3) 0.46689(17) 0.0294(8) Uani 1 1 d . C .
H28A H 0.3517 0.2406 0.466 0.035 Uiso 1 1 calc R D 1
H28B H 0.2964 0.144 0.5077 0.035 Uiso 1 1 calc R D 1
C29 C 0.2028(6) 0.2879(7) 0.4772(4) 0.0217(16) Uani 0.647(16) 1 d P C 1
H29A H 0.236 0.3561 0.504 0.026 Uiso 0.647(16) 1 calc PR C 1
H29B H 0.1543 0.2514 0.5054 0.026 Uiso 0.647(16) 1 calc PR C 1
C29B C 0.2401(13) 0.3174(12) 0.4621(7) 0.024(3) Uani 0.353(16) 1 d P C 2
H29C H 0.2927 0.3738 0.4507 0.028 Uiso 0.353(16) 1 calc PR C 2
H29D H 0.2239 0.3392 0.5089 0.028 Uiso 0.353(16) 1 calc PR C 2
C30 C -0.2617(2) 0.2623(3) 0.16421(15) 0.0173(6) Uani 1 1 d . . .
H30 H -0.2451 0.264 0.118 0.021 Uiso 1 1 calc R . .
C31 C -0.3630(2) 0.2728(3) 0.17609(16) 0.0194(7) Uani 1 1 d . . .
H31 H -0.4174 0.2813 0.1372 0.023 Uiso 1 1 calc R . .
C32 C -0.3867(2) 0.2712(3) 0.24448(17) 0.0213(7) Uani 1 1 d . . .
H32 H -0.4568 0.2792 0.2511 0.026 Uiso 1 1 calc R . .
C33 C -0.3101(2) 0.2583(3) 0.30242(16) 0.0191(7) Uani 1 1 d . . .
H33 H -0.3261 0.2568 0.3488 0.023 Uiso 1 1 calc R . .
N1 N -0.11518(19) 0.2373(2) 0.33517(12) 0.0143(5) Uani 1 1 d . . .
N2 N -0.07841(19) 0.2383(2) 0.22971(12) 0.0140(5) Uani 1 1 d . . .
Cl1 Cl 0.07808(6) -0.00529(7) 0.30150(4) 0.02250(18) Uani 1 1 d . . .
Rh1 Rh 0.117027(18) 0.19132(2) 0.336003(12) 0.01381(8) Uani 1 1 d . C .

loop_
_atom_site_aniso_label
_atom_site_aniso_U_11
_atom_site_aniso_U_22
_atom_site_aniso_U_33
_atom_site_aniso_U_23
_atom_site_aniso_U_13
_atom_site_aniso_U_12
C1 0.0180(16) 0.0104(14) 0.0132(14) -0.0003(11) 0.0028(12) -0.0009(11)
C2 0.0205(16) 0.0095(14) 0.0148(14) 0.0010(12) 0.0027(12) -0.0012(12)
C3 0.0177(16) 0.0122(15) 0.0137(14) -0.0010(12) 0.0059(12) -0.0013(12)
C4 0.0137(15) 0.0207(16) 0.0112(14) -0.0024(12) 0.0024(11) 0.0015(12)
C5 0.0175(16) 0.0150(15) 0.0172(15) 0.0005(12) 0.0035(12) -0.0010(12)
C6 0.0228(17) 0.0153(16) 0.0175(15) -0.0035(12) 0.0048(13) 0.0012(12)
C7 0.0176(15) 0.0228(17) 0.0131(14) -0.0013(12) 0.0008(12) 0.0013(12)
C8 0.0187(16) 0.0188(16) 0.0151(15) 0.0053(12) 0.0045(12) 0.0030(12)
C9 0.0167(16) 0.0176(15) 0.0172(15) -0.0002(12) 0.0029(12) 0.0026(12)
C10 0.0275(18) 0.0145(16) 0.0208(16) 0.0006(13) 0.0059(13) 0.0012(13)
C11 0.0349(19) 0.0233(17) 0.0159(15) -0.0013(14) 0.0061(14) 0.0040(15)
C12 0.035(2) 0.0147(16) 0.0211(17) -0.0004(13) 0.0082(14) 0.0029(14)
C13 0.0134(15) 0.0231(17) 0.0110(14) 0.0004(12) 0.0021(11) -0.0003(12)
C14 0.0164(16) 0.0228(17) 0.0155(15) 0.0031(13) -0.0011(12) -0.0027(13)
C15 0.0174(16) 0.0322(19) 0.0190(16) 0.0051(14) 0.0020(13) -0.0077(14)
C16 0.0140(16) 0.045(2) 0.0159(15) 0.0019(15) 0.0032(12) -0.0017(14)
C17 0.0180(16) 0.035(2) 0.0171(15) -0.0047(14) 0.0027(13) 0.0063(14)
C18 0.0166(16) 0.0223(16) 0.0180(15) -0.0010(13) -0.0007(12) 0.0032(13)
C19 0.040(2) 0.0201(17) 0.0231(17) 0.0018(14) 0.0058(15) -0.0038(15)
C20 0.0243(18) 0.065(3) 0.0184(17) 0.0012(17) 0.0076(14) -0.0029(18)
C21 0.0318(19) 0.0188(17) 0.0224(17) -0.0048(13) 0.0044(14) 0.0006(14)
C22 0.0239(17) 0.0170(17) 0.0240(17) -0.0080(13) -0.0029(13) 0.0028(13)
C23 0.034(2) 0.0114(16) 0.041(2) -0.0031(14) 0.0157(16) -0.0038(14)
C24 0.029(4) 0.026(3) 0.024(4) -0.001(3) 0.008(3) -0.012(3)
C24B 0.018(6) 0.031(6) 0.044(9) 0.009(6) 0.002(6) -0.004(5)
C25 0.0233(19) 0.052(2) 0.035(2) 0.0075(18) 0.0091(16) -0.0047(17)
C26 0.0168(16) 0.0314(19) 0.0266(18) -0.0042(14) 0.0077(13) 0.0045(14)
C27 0.0151(16) 0.0206(17) 0.0263(17) 0.0023(14) 0.0003(13) 0.0059(13)
C28 0.0309(19) 0.036(2) 0.0194(16) 0.0034(15) -0.0030(14) 0.0076(16)
C29 0.027(4) 0.023(4) 0.015(3) -0.001(2) 0.002(2) -0.005(3)
C29B 0.036(8) 0.018(6) 0.015(6) -0.006(5) -0.003(5) 0.000(5)
C30 0.0232(17) 0.0154(15) 0.0132(14) 0.0003(12) 0.0024(12) -0.0002(13)
C31 0.0195(16) 0.0185(16) 0.0191(15) 0.0013(13) -0.0003(13) 0.0008(12)
C32 0.0161(16) 0.0231(17) 0.0256(17) 0.0016(13) 0.0060(13) 0.0015(13)
C33 0.0244(17) 0.0192(16) 0.0150(15) 0.0008(13) 0.0070(13) 0.0007(13)
N1 0.0171(13) 0.0137(12) 0.0125(12) 0.0000(10) 0.0036(10) 0.0017(10)
N2 0.0180(13) 0.0142(12) 0.0097(11) -0.0009(10) 0.0025(10) -0.0022(10)
Cl1 0.0276(4) 0.0149(4) 0.0249(4) -0.0040(3) 0.0038(3) 0.0012(3)
Rh1 0.01531(13) 0.01321(12) 0.01320(12) -0.00079(10) 0.00314(8) 0.00108(10)

loop_
_atom_type_symbol
_atom_type_description
_atom_type_scat_dispersion_real
_atom_type_scat_dispersion_imag
_atom_type_scat_source
C C 0.0033 0.0016 'International Tables Vol C Tables 4.2.6.8 and 6.1.1.4'
H H 0 0 'International Tables Vol C Tables 4.2.6.8 and 6.1.1.4'
Cl Cl 0.1484 0.1585 'International Tables Vol C Tables 4.2.6.8 and 6.1.1.4'
N N 0.0061 0.0033 'International Tables Vol C Tables 4.2.6.8 and 6.1.1.4'
Rh Rh -1.1178 0.9187 'International Tables Vol C Tables 4.2.6.8 and 6.1.1.4'

loop_
_geom_angle_atom_site_label_1
_geom_angle_atom_site_label_2
_geom_angle_atom_site_label_3
_geom_angle
N1 C1 N2 104.1(2)
N1 C1 Rh1 128.8(2)
N2 C1 Rh1 126.4(2)
C33 C2 C3 121.4(3)
C33 C2 N1 132.4(3)
C3 C2 N1 106.2(3)
C30 C3 C2 122.0(3)
C30 C3 N2 131.7(3)
C2 C3 N2 106.2(2)
C5 C4 C9 122.9(3)
C5 C4 N1 116.8(3)
C9 C4 N1 120.0(3)
C4 C5 C6 117.7(3)
C4 C5 C10 122.5(3)
C6 C5 C10 119.8(3)
C7 C6 C5 121.4(3)
C7 C6 H6 119.3
C5 C6 H6 119.3
C8 C7 C6 118.9(3)
C8 C7 C11 121.0(3)
C6 C7 C11 120.1(3)
C7 C8 C9 122.0(3)
C7 C8 H8 119
C9 C8 H8 119
C4 C9 C8 117.2(3)
C4 C9 C12 121.5(3)
C8 C9 C12 121.2(3)
C5 C10 H10A 109.5
C5 C10 H10B 109.5
H10A C10 H10B 109.5
C5 C10 H10C 109.5
H10A C10 H10C 109.5
H10B C10 H10C 109.5
C7 C11 H11A 109.5
C7 C11 H11B 109.5
H11A C11 H11B 109.5
C7 C11 H11C 109.5
H11A C11 H11C 109.5
H11B C11 H11C 109.5
C9 C12 H12A 109.5
C9 C12 H12B 109.5
H12A C12 H12B 109.5
C9 C12 H12C 109.5
H12A C12 H12C 109.5
H12B C12 H12C 109.5
C18 C13 C14 121.9(3)
C18 C13 N2 119.7(3)
C14 C13 N2 118.0(3)
C15 C14 C13 118.1(3)
C15 C14 C19 119.4(3)
C13 C14 C19 122.3(3)
C16 C15 C14 121.7(3)
C16 C15 H15 119.2
C14 C15 H15 119.2
C17 C16 C15 118.3(3)
C17 C16 C20 120.7(3)
C15 C16 C20 120.9(3)
C16 C17 C18 122.6(3)
C16 C17 H17 118.7
C18 C17 H17 118.7
C13 C18 C17 117.1(3)
C13 C18 C21 122.6(3)
C17 C18 C21 120.2(3)
C14 C19 H19A 109.5
C14 C19 H19B 109.5
H19A C19 H19B 109.5
C14 C19 H19C 109.5
H19A C19 H19C 109.5
H19B C19 H19C 109.5
C16 C20 H20A 109.5
C16 C20 H20B 109.5
H20A C20 H20B 109.5
C16 C20 H20C 109.5
H20A C20 H20C 109.5
H20B C20 H20C 109.5
C18 C21 H21A 109.5
C18 C21 H21B 109.5
H21A C21 H21B 109.5
C18 C21 H21C 109.5
H21A C21 H21C 109.5
H21B C21 H21C 109.5
C23 C22 C29 133.1(4)
C23 C22 C29B 108.0(8)
C23 C22 Rh1 71.70(18)
C29 C22 Rh1 109.5(3)
C29B C22 Rh1 113.1(5)
C23 C22 H22 111.3
C29 C22 H22 111.3
C29B C22 H22 127.6
Rh1 C22 H22 111.3
C22 C23 C24B 145.1(8)
C22 C23 C24 115.3(4)
C22 C23 Rh1 69.98(18)
C24B C23 Rh1 111.4(5)
C24 C23 Rh1 112.2(3)
C22 C23 H23 116.9
C24B C23 H23 94.1
C24 C23 H23 116.9
Rh1 C23 H23 116.9
C25 C24 C23 112.6(4)
C25 C24 H24A 109.1
C23 C24 H24A 109.1
C25 C24 H24B 109.1
C23 C24 H24B 109.1
H24A C24 H24B 107.8
C23 C24B C25 108.4(8)
C23 C24B H24C 110
C25 C24B H24C 110
C23 C24B H24D 110
C25 C24B H24D 110
H24C C24B H24D 108.4
C24 C25 C26 115.2(3)
C26 C25 C24B 114.7(5)
C24 C25 H25A 108.5
C26 C25 H25A 108.5
C24B C25 H25A 130.1
C24 C25 H25B 108.5
C26 C25 H25B 108.5
C24B C25 H25B 81.7
H25A C25 H25B 107.5
C27 C26 C25 125.0(3)
C27 C26 Rh1 72.43(18)
C25 C26 Rh1 110.0(2)
C27 C26 H26 113.9
C25 C26 H26 113.9
Rh1 C26 H26 113.9
C26 C27 C28 125.1(3)
C26 C27 Rh1 71.08(18)
C28 C27 Rh1 110.6(2)
C26 C27 H27 114
C28 C27 H27 114
Rh1 C27 H27 114
C29B C28 C27 114.2(5)
C27 C28 C29 113.9(3)
C29B C28 H28A 84.3
C27 C28 H28A 108.8
C29 C28 H28A 108.8
C29B C28 H28B 128.5
C27 C28 H28B 108.8
C29 C28 H28B 108.8
H28A C28 H28B 107.7
C28 C29 C22 112.6(5)
C28 C29 H29A 109.1
C22 C29 H29A 109.1
C28 C29 H29B 109.1
C22 C29 H29B 109.1
H29A C29 H29B 107.8
C28 C29B C22 115.3(8)
C28 C29B H29C 108.4
C22 C29B H29C 108.4
C28 C29B H29D 108.4
C22 C29B H29D 108.4
H29C C29B H29D 107.5
C3 C30 C31 116.9(3)
C3 C30 H30 121.6
C31 C30 H30 121.6
C30 C31 C32 121.1(3)
C30 C31 H31 119.4
C32 C31 H31 119.4
C33 C32 C31 121.3(3)
C33 C32 H32 119.3
C31 C32 H32 119.3
C32 C33 C2 117.3(3)
C32 C33 H33 121.4
C2 C33 H33 121.4
C1 N1 C2 112.0(2)
C1 N1 C4 127.4(2)
C2 N1 C4 119.9(2)
C1 N2 C3 111.5(2)
C1 N2 C13 127.3(2)
C3 N2 C13 120.7(2)
C1 Rh1 C22 95.73(12)
C1 Rh1 C23 96.25(13)
C22 Rh1 C23 38.32(13)
C1 Rh1 C26 159.34(12)
C22 Rh1 C26 94.74(13)
C23 Rh1 C26 81.19(13)
C1 Rh1 C27 163.58(12)
C22 Rh1 C27 81.70(12)
C23 Rh1 C27 91.73(13)
C26 Rh1 C27 36.49(12)
C1 Rh1 Cl1 87.52(8)
C22 Rh1 Cl1 154.92(9)
C23 Rh1 Cl1 165.93(9)
C26 Rh1 Cl1 90.50(9)
C27 Rh1 Cl1 88.19(9)

loop_
_geom_bond_atom_site_label_1
_geom_bond_atom_site_label_2
_geom_bond_distance
C1 N1 1.370(4)
C1 N2 1.373(4)
C1 Rh1 2.029(3)
C2 C33 1.381(4)
C2 C3 1.385(4)
C2 N1 1.390(4)
C3 C30 1.380(4)
C3 N2 1.398(4)
C4 C5 1.391(4)
C4 C9 1.393(4)
C4 N1 1.448(4)
C5 C6 1.399(4)
C5 C10 1.508(4)
C6 C7 1.391(4)
C6 H6 0.95
C7 C8 1.385(4)
C7 C11 1.508(4)
C8 C9 1.399(4)
C8 H8 0.95
C9 C12 1.497(4)
C10 H10A 0.98
C10 H10B 0.98
C10 H10C 0.98
C11 H11A 0.98
C11 H11B 0.98
C11 H11C 0.98
C12 H12A 0.98
C12 H12B 0.98
C12 H12C 0.98
C13 C18 1.395(4)
C13 C14 1.396(4)
C13 N2 1.443(4)
C14 C15 1.389(4)
C14 C19 1.508(4)
C15 C16 1.389(5)
C15 H15 0.95
C16 C17 1.380(5)
C16 C20 1.508(4)
C17 C18 1.396(4)
C17 H17 0.95
C18 C21 1.502(4)
C19 H19A 0.98
C19 H19B 0.98
C19 H19C 0.98
C20 H20A 0.98
C20 H20B 0.98
C20 H20C 0.98
C21 H21A 0.98
C21 H21B 0.98
C21 H21C 0.98
C22 C23 1.383(5)
C22 C29 1.527(7)
C22 C29B 1.531(13)
C22 Rh1 2.096(3)
C22 H22 1
C23 C24B 1.467(12)
C23 C24 1.585(8)
C23 Rh1 2.118(3)
C23 H23 1
C24 C25 1.436(7)
C24 H24A 0.99
C24 H24B 0.99
C24B C25 1.632(13)
C24B H24C 0.99
C24B H24D 0.99
C25 C26 1.501(5)
C25 H25A 0.99
C25 H25B 0.99
C26 C27 1.370(4)
C26 Rh1 2.180(3)
C26 H26 1
C27 C28 1.507(4)
C27 Rh1 2.197(3)
C27 H27 1
C28 C29B 1.472(13)
C28 C29 1.522(8)
C28 H28A 0.99
C28 H28B 0.99
C29 H29A 0.99
C29 H29B 0.99
C29B H29C 0.99
C29B H29D 0.99
C30 C31 1.386(4)
C30 H30 0.95
C31 C32 1.402(4)
C31 H31 0.95
C32 C33 1.380(4)
C32 H32 0.95
C33 H33 0.95
Cl1 Rh1 2.3556(9)

loop_
_geom_torsion_atom_site_label_1
_geom_torsion_atom_site_label_2
_geom_torsion_atom_site_label_3
_geom_torsion_atom_site_label_4
_geom_torsion
C33 C2 C3 C30 0.5(5)
N1 C2 C3 C30 -177.8(3)
C33 C2 C3 N2 179.1(3)
N1 C2 C3 N2 0.7(3)
C9 C4 C5 C6 0.1(4)
N1 C4 C5 C6 173.8(3)
C9 C4 C5 C10 -178.5(3)
N1 C4 C5 C10 -4.8(4)
C4 C5 C6 C7 -0.1(4)
C10 C5 C6 C7 178.6(3)
C5 C6 C7 C8 0.9(5)
C5 C6 C7 C11 -175.9(3)
C6 C7 C8 C9 -1.9(5)
C11 C7 C8 C9 174.9(3)
C5 C4 C9 C8 -1.0(4)
N1 C4 C9 C8 -174.4(3)
C5 C4 C9 C12 175.9(3)
N1 C4 C9 C12 2.4(4)
C7 C8 C9 C4 1.9(4)
C7 C8 C9 C12 -175.0(3)
C18 C13 C14 C15 -4.8(4)
N2 C13 C14 C15 -177.1(3)
C18 C13 C14 C19 170.5(3)
N2 C13 C14 C19 -1.8(4)
C13 C14 C15 C16 1.3(5)
C19 C14 C15 C16 -174.2(3)
C14 C15 C16 C17 1.2(5)
C14 C15 C16 C20 177.0(3)
C15 C16 C17 C18 -0.4(5)
C20 C16 C17 C18 -176.1(3)
C14 C13 C18 C17 5.6(4)
N2 C13 C18 C17 177.7(3)
C14 C13 C18 C21 -170.6(3)
N2 C13 C18 C21 1.6(4)
C16 C17 C18 C13 -2.9(5)
C16 C17 C18 C21 173.3(3)
C29 C22 C23 C24B 0.9(13)
C29B C22 C23 C24B 10.0(12)
Rh1 C22 C23 C24B -99.1(10)
C29 C22 C23 C24 -5.9(6)
C29B C22 C23 C24 3.2(6)
Rh1 C22 C23 C24 -105.8(3)
C29 C22 C23 Rh1 99.9(5)
C29B C22 C23 Rh1 109.1(5)
C22 C23 C24 C25 93.8(6)
C24B C23 C24 C25 -78.5(11)
Rh1 C23 C24 C25 16.2(7)
C22 C23 C24B C25 44.7(17)
C24 C23 C24B C25 57.0(10)
Rh1 C23 C24B C25 -40.7(12)
C23 C24 C25 C26 -31.8(8)
C23 C24 C25 C24B 64.3(10)
C23 C24B C25 C24 -71.1(13)
C23 C24B C25 C26 26.9(14)
C24 C25 C26 C27 -50.4(6)
C24B C25 C26 C27 -82.9(9)
C24 C25 C26 Rh1 31.7(6)
C24B C25 C26 Rh1 -0.8(8)
C25 C26 C27 C28 0.2(5)
Rh1 C26 C27 C28 -102.3(3)
C25 C26 C27 Rh1 102.5(3)
C26 C27 C28 C29B 57.7(10)
Rh1 C27 C28 C29B -23.1(9)
C26 C27 C28 C29 87.0(5)
Rh1 C27 C28 C29 6.2(5)
C29B C28 C29 C22 67.6(13)
C27 C28 C29 C22 -29.0(7)
C23 C22 C29 C28 -44.7(8)
C29B C22 C29 C28 -64.7(13)
Rh1 C22 C29 C28 38.2(7)
C27 C28 C29B C22 25.3(15)
C29 C28 C29B C22 -70.3(15)
C23 C22 C29B C28 -92.0(12)
C29 C22 C29B C28 72.7(15)
Rh1 C22 C29B C28 -14.7(15)
C2 C3 C30 C31 -0.6(4)
N2 C3 C30 C31 -178.8(3)
C3 C30 C31 C32 0.6(4)
C30 C31 C32 C33 -0.4(5)
C31 C32 C33 C2 0.3(5)
C3 C2 C33 C32 -0.3(4)
N1 C2 C33 C32 177.5(3)
N2 C1 N1 C2 0.6(3)
Rh1 C1 N1 C2 -170.0(2)
N2 C1 N1 C4 -169.7(3)
Rh1 C1 N1 C4 19.7(4)
C33 C2 N1 C1 -178.9(3)
C3 C2 N1 C1 -0.8(3)
C33 C2 N1 C4 -7.8(5)
C3 C2 N1 C4 170.3(3)
C5 C4 N1 C1 93.1(4)
C9 C4 N1 C1 -93.1(4)
C5 C4 N1 C2 -76.5(3)
C9 C4 N1 C2 97.4(3)
N1 C1 N2 C3 -0.1(3)
Rh1 C1 N2 C3 170.8(2)
N1 C1 N2 C13 172.5(3)
Rh1 C1 N2 C13 -16.6(4)
C30 C3 N2 C1 178.0(3)
C2 C3 N2 C1 -0.4(3)
C30 C3 N2 C13 4.8(5)
C2 C3 N2 C13 -173.6(3)
C18 C13 N2 C1 103.3(3)
C14 C13 N2 C1 -84.3(4)
C18 C13 N2 C3 -84.7(4)
C14 C13 N2 C3 87.7(3)
N1 C1 Rh1 C22 -59.9(3)
N2 C1 Rh1 C22 131.5(2)
N1 C1 Rh1 C23 -98.4(3)
N2 C1 Rh1 C23 93.0(3)
N1 C1 Rh1 C26 -180.0(3)
N2 C1 Rh1 C26 11.4(5)
N1 C1 Rh1 C27 20.2(6)
N2 C1 Rh1 C27 -148.4(4)
N1 C1 Rh1 Cl1 95.2(3)
N2 C1 Rh1 Cl1 -73.4(2)
C23 C22 Rh1 C1 -92.8(2)
C29 C22 Rh1 C1 136.9(4)
C29B C22 Rh1 C1 164.8(8)
C29 C22 Rh1 C23 -130.2(5)
C29B C22 Rh1 C23 -102.3(8)
C23 C22 Rh1 C26 69.3(2)
C29 C22 Rh1 C26 -60.9(4)
C29B C22 Rh1 C26 -33.0(8)
C23 C22 Rh1 C27 103.5(2)
C29 C22 Rh1 C27 -26.7(4)
C29B C22 Rh1 C27 1.2(8)
C23 C22 Rh1 Cl1 170.75(19)
C29 C22 Rh1 Cl1 40.5(5)
C29B C22 Rh1 Cl1 68.4(9)
C22 C23 Rh1 C1 91.3(2)
C24B C23 Rh1 C1 -126.1(8)
C24 C23 Rh1 C1 -158.6(4)
C24B C23 Rh1 C22 142.6(9)
C24 C23 Rh1 C22 110.1(5)
C22 C23 Rh1 C26 -109.3(2)
C24B C23 Rh1 C26 33.2(8)
C24 C23 Rh1 C26 0.7(4)
C22 C23 Rh1 C27 -74.3(2)
C24B C23 Rh1 C27 68.3(8)
C24 C23 Rh1 C27 35.8(4)
C22 C23 Rh1 Cl1 -163.7(3)
C24B C23 Rh1 Cl1 -21.1(10)
C24 C23 Rh1 Cl1 -53.7(6)
C27 C26 Rh1 C1 -170.6(3)
C25 C26 Rh1 C1 67.8(4)
C27 C26 Rh1 C22 69.2(2)
C25 C26 Rh1 C22 -52.5(3)
C27 C26 Rh1 C23 105.1(2)
C25 C26 Rh1 C23 -16.6(2)
C25 C26 Rh1 C27 -121.7(3)
C27 C26 Rh1 Cl1 -86.28(19)
C25 C26 Rh1 Cl1 152.0(2)
C26 C27 Rh1 C1 168.2(4)
C28 C27 Rh1 C1 -70.4(5)
C26 C27 Rh1 C22 -109.7(2)
C28 C27 Rh1 C22 11.7(2)
C26 C27 Rh1 C23 -72.6(2)
C28 C27 Rh1 C23 48.8(2)
C28 C27 Rh1 C26 121.4(3)
C26 C27 Rh1 Cl1 93.29(19)
C28 C27 Rh1 Cl1 -145.3(2)
